data_1521317
loop_
_publ_author_name
'Merinov, B.V.'
'Synitsyn, V.V.'
'Bismayer, U.'
'Baranov, A.I.'

_publ_section_title
;
 Mixed alkali metal selenate proton conductors: phase transitions and
 crystal structure of (Rb0.54 (N H4)0.46)3 H (Se O4)2
;
_journal_name_full 'Phase Transition'
_journal_page_first 439
_journal_page_last 453
_journal_volume 69
_journal_year 1999
_chemical_formula_sum 'H6.52 N1.38 O8 Rb1.62 Se2'
_chemical_name_systematic '(Rb1.62 (N H4)1.38) H (Se O4)2'
_space_group_IT_number 15
_symmetry_space_group_name_Hall '-C 2yc'
_symmetry_space_group_name_H-M 'C 1 2/c 1'
_cell_angle_alpha 90
_cell_angle_beta 102.74
_cell_angle_gamma 90
_cell_formula_units_Z 4
_cell_length_a 15.523
_cell_length_b 6.0671
_cell_length_c 10.46
_cell_volume 960.866
_citation_journal_id_ASTM PHTRDP
_cod_data_source_file Merinov_PHTRDP_1999_575.cif
_cod_data_source_block H6.52N1.38O8Rb1.62Se2
_cod_original_cell_volume 960.8657
_cod_database_code 1521317

loop_
_symmetry_equiv_pos_as_xyz
x,y,z
-x,y,-z+1/2
-x,-y,-z
x,-y,z-1/2
x+1/2,y+1/2,z
-x+1/2,y+1/2,-z+1/2
-x+1/2,-y+1/2,-z
x+1/2,-y+1/2,z-1/2

loop_
_atom_site_label
_atom_site_type_symbol
_atom_site_fract_x
_atom_site_fract_y
_atom_site_fract_z
_atom_site_occupancy
_atom_site_U_iso_or_equiv
Rb2 Rb+1 0.0216 0.9408 0.2333 0.5 0.0
O4 O-2 0.1553 0.0199 0.3979 1 0.0
H1 H+1 0.0067 0.082 0.467 0.5 0.0
Se1 Se+6 0.1155 0.2267 0.4611 1 0.0
Rb1 Rb+1 0.5 0.249 0.25 0.62 0.0
N1 N-3 0.5 0.249 0.25 0.38 0.0
O3 O-2 0.1293 0.4532 0.3891 1 0.0
O2 O-2 0.1535 0.2396 0.6173 1 0.0
O1 O-2 0.0073 0.1793 0.4406 1 0.0
N2 N-3 0.0216 0.9408 0.2333 0.5 0.0
